data_1101136
loop_
_publ_author_name
'Juan M. Salas'
'M. Angustias Romero'
'Abderrahman Rahmani'
'Miguel Quir\'os'

_publ_section_title
;
 Dimeric complexes generated by the reaction of
 5,7-dimethyl[1,2,4]triazolo[1,5-a]pyrimidine and
 silver sulphate: X-ray evidence of the coexistence of
 two different dimers in the same crystal
;
_journal_name_full 'Anales de Quimica, International Edition'
_journal_page_first 249
_journal_page_last 254
_journal_volume 92
_journal_year 1996
_chemical_formula_sum 'C28 H36 Ag4 N16 O13 S3'
_chemical_formula_weight 1332.36
_space_group_IT_number 60
_symmetry_cell_setting orthorhombic
_symmetry_space_group_name_Hall '-P 2n 2ab'
_symmetry_space_group_name_H-M 'P b c n'
_cell_angle_alpha 90.00000
_cell_angle_beta 90.00000
_cell_angle_gamma 90.00000
_cell_formula_units_Z 4
_cell_length_a 16.778(3)
_cell_length_b 18.433(4)
_cell_length_c 13.403(4)
_cell_measurement_temperature 293
_cell_volume 4145(2)
_diffrn_ambient_temperature 293
_exptl_crystal_density_diffrn 2.13
_exptl_crystal_density_meas 2.17
_refine_ls_R_factor_obs 0.064
_refine_ls_wR_factor_obs 0.082
_cod_depositor_comments
;
The following automatic conversions were performed:
'_symmetry_cell_setting' value 'Orthorhombic' changed to 'orthorhombic'
according to '/home/saulius/struct/CIF-dictionaries/cif_core.dic'
dictionary named 'cif_core.dic' version 2.4.1 from 2010-06-29.

Automatic conversion script
Id: cif_fix_enum 1527 2010-12-29 10:47:43Z saulius 
;
_cod_original_formula_sum 'C28 H36 Ag4 N16 O13 S3 '
_cod_database_code 1101136

loop_
_symmetry_equiv_pos_as_xyz
x,y,z
1/2-x,1/2-y,1/2+z
-x,y,1/2-z
1/2+x,1/2-y,-z
-x,-y,-z
1/2+x,1/2+y,1/2-z
x,-y,1/2+z
1/2-x,1/2+y,z

loop_
_atom_site_aniso_label
_atom_site_aniso_U_11
_atom_site_aniso_U_22
_atom_site_aniso_U_33
_atom_site_aniso_U_12
_atom_site_aniso_U_13
_atom_site_aniso_U_23
Ag1 0.0304(4) 0.0472(5) 0.0647(7) 0.0021(4) 0.0000(4) 0.0155(5)
Ag2 0.0350(7) 0.0546(9) 0.072(1) 0.00000 -0.0037(7) 0.00000
Ag3 0.0444(8) 0.0576(9) 0.0518(8) 0.00000 -0.0057(6) 0.00000
N1A 0.042(6) 0.037(6) 0.086(8) -0.004(5) -0.000(5) 0.000(6)
C2A 0.045(7) 0.034(6) 0.057(8) 0.001(5) -0.001(6) 0.011(6)
C3AA 0.027(5) 0.051(8) 0.041(7) -0.001(5) 0.005(5) 0.015(7)
N3A 0.032(5) 0.039(6) 0.058(7) -0.002(4) -0.001(4) 0.020(5)
N4A 0.035(5) 0.038(5) 0.041(6) -0.002(4) 0.002(4) 0.010(5)
C5A 0.031(5) 0.037(6) 0.039(6) 0.006(4) 0.003(5) -0.004(6)
C51A 0.057(7) 0.024(6) 0.068(9) 0.008(6) -0.010(6) 0.007(7)
C6A 0.039(6) 0.031(6) 0.061(8) 0.009(5) 0.002(6) -0.001(6)
C7A 0.034(6) 0.039(7) 0.049(8) -0.001(5) 0.011(5) -0.005(6)
C71A 0.034(7) 0.068(9) 0.13(1) -0.004(7) 0.003(8) -0.01(1)
N8A 0.034(5) 0.028(5) 0.040(5) 0.006(4) 0.004(4) 0.012(4)
N1B 0.043(6) 0.054(7) 0.059(7) -0.003(5) -0.007(5) 0.002(6)
C2B 0.042(7) 0.054(8) 0.053(8) 0.000(6) 0.001(6) 0.009(7)
N3B 0.044(6) 0.039(5) 0.047(6) -0.000(5) -0.000(5) 0.004(5)
C3AB 0.040(6) 0.048(7) 0.035(6) -0.001(6) -0.000(5) 0.004(7)
N4B 0.043(5) 0.039(6) 0.044(6) -0.005(5) -0.004(4) -0.006(6)
C5B 0.050(7) 0.036(6) 0.034(8) 0.001(6) -0.003(5) -0.007(5)
C51B 0.070(9) 0.046(8) 0.07(1) -0.006(7) -0.006(7) 0.012(7)
C6B 0.053(8) 0.053(8) 0.037(9) 0.023(7) -0.003(6) -0.008(6)
C7B 0.047(7) 0.054(8) 0.036(9) 0.005(6) 0.010(5) 0.014(6)
C71B 0.043(7) 0.067(9) 0.07(1) 0.000(7) 0.005(7) -0.007(7)
N8B 0.032(5) 0.050(6) 0.040(6) 0.001(5) 0.001(4) -0.002(5)
S1 0.052(2) 0.033(2) 0.035(2) 0.00000 0.004(2) 0.00000
O1S 0.15(1) 0.18(2) 0.14(1) -0.05(1) -0.00(1) 0.05(1)
O2S 0.31(2) 0.19(2) 0.15(2) -0.08(2) -0.08(2) -0.07(1)
S2 0.047(2) 0.046(2) 0.054(2) -0.002(1) -0.002(2) -0.006(2)
O3S 0.066(6) 0.083(7) 0.051(5) -0.012(5) -0.002(5) 0.010(5)
O4S 0.111(9) 0.094(8) 0.093(8) 0.017(7) -0.001(7) -0.047(7)
O5S 0.053(5) 0.046(5) 0.116(8) -0.009(4) -0.001(6) -0.010(6)
O6S 0.070(7) 0.066(7) 0.074(7) 0.006(5) -0.016(5) 0.011(6)
O1W 0.17(2) 0.05(1) 0.13(2) 0.00000 -0.03(2) 0.00000

loop_
_atom_site_label
_atom_site_fract_x
_atom_site_fract_y
_atom_site_fract_z
_atom_site_U_iso_or_equiv
_atom_site_thermal_displace_type
Ag1 0.51417(5) 0.41764(5) 0.51503(8) 0.0474(3) Uani
Ag2 0.50000 0.52719(8) 0.75000 0.0537(5) Uani
Ag3 0.50000 0.69063(8) 0.75000 0.0513(5) Uani
N1A 0.2580(6) 0.3870(5) 0.5034(9) 0.055(4) Uani
C2A 0.3336(7) 0.3694(6) 0.508(1) 0.045(4) Uani
H2A 0.3514(7) 0.3201(6) 0.513(1) 0.10(1) Uiso
C3AA 0.3371(6) 0.4850(6) 0.4967(9) 0.040(4) Uani
N3A 0.3851(5) 0.4267(5) 0.5036(7) 0.043(3) Uani
N4A 0.3571(5) 0.5549(5) 0.4920(7) 0.038(3) Uani
C5A 0.2967(6) 0.6021(6) 0.4832(8) 0.036(3) Uani
C51A 0.3158(7) 0.6812(5) 0.475(1) 0.050(4) Uani
H51A 0.2716(7) 0.7143(5) 0.477(1) 0.10(1) Uiso
H52A 0.3352(7) 0.6775(5) 0.408(1) 0.10(1) Uiso
H53A 0.3576(7) 0.6989(5) 0.518(1) 0.10(1) Uiso
C6A 0.2172(7) 0.5784(6) 0.4810(9) 0.044(4) Uani
H6A 0.1756(7) 0.6138(6) 0.4738(9) 0.10(1) Uiso
C7A 0.1969(6) 0.5079(6) 0.4888(9) 0.041(4) Uani
C71A 0.1158(7) 0.4768(8) 0.496(1) 0.076(6) Uani
H71A 0.0773(7) 0.5106(8) 0.470(1) 0.10(1) Uiso
H72A 0.1021(7) 0.4633(8) 0.563(1) 0.10(1) Uiso
H73A 0.1164(7) 0.4343(8) 0.454(1) 0.10(1) Uiso
N8A 0.2603(5) 0.4606(5) 0.4954(7) 0.034(3) Uani
N1B 0.2439(6) 0.5132(6) 0.7385(8) 0.052(4) Uani
C2B 0.3186(7) 0.4912(7) 0.744(1) 0.050(4) Uani
H2B 0.3322(7) 0.4406(7) 0.747(1) 0.10(1) Uiso
N3B 0.3754(5) 0.5445(5) 0.7464(8) 0.043(3) Uani
C3AB 0.3337(7) 0.6054(7) 0.7442(8) 0.041(4) Uani
N4B 0.3604(6) 0.6728(5) 0.7435(7) 0.042(3) Uani
C5B 0.3059(7) 0.7251(6) 0.7364(8) 0.040(4) Uani
C51B 0.3330(9) 0.8012(7) 0.732(1) 0.062(6) Uani
H51B 0.2889(9) 0.8316(7) 0.750(1) 0.10(1) Uiso
H52B 0.3621(9) 0.8237(7) 0.678(1) 0.10(1) Uiso
H53B 0.3675(9) 0.7948(7) 0.788(1) 0.10(1) Uiso
C6B 0.2238(8) 0.7094(7) 0.7312(8) 0.048(5) Uani
H6B 0.1866(8) 0.7488(7) 0.7264(8) 0.10(1) Uiso
C7B 0.1957(7) 0.6410(7) 0.7324(9) 0.046(5) Uani
C71B 0.1118(7) 0.6165(8) 0.727(1) 0.060(5) Uani
H71B 0.0824(7) 0.6511(8) 0.688(1) 0.10(1) Uiso
H72B 0.1048(7) 0.6269(8) 0.797(1) 0.10(1) Uiso
H73B 0.0926(7) 0.5685(8) 0.713(1) 0.10(1) Uiso
N8B 0.2544(5) 0.5884(5) 0.7394(6) 0.041(3) Uani
S1 0.50000 0.3410(2) 0.75000 0.040(1) Uani
O1S 0.5475(9) 0.3894(9) 0.695(1) 0.159(8) Uani
O2S 0.457(1) 0.302(1) 0.685(1) 0.22(1) Uani
S2 0.5219(2) 0.7857(2) 0.5327(2) 0.049(1) Uani
O3S 0.4986(5) 0.7150(6) 0.5702(7) 0.067(3) Uani
O4S 0.4985(6) 0.8445(7) 0.5938(9) 0.099(5) Uani
O5S 0.6054(5) 0.7878(5) 0.5094(8) 0.072(4) Uani
O6S 0.4750(6) 0.7961(5) 0.4349(8) 0.070(4) Uani
H6S 0.498(9) 0.768(7) 0.393(9) 0.10(1) Uiso
O1W 0.50000 0.953(1) 0.75000 0.114(9) Uani
H1W 0.49(1) 0.934(8) 0.693(6) 0.10(1) Uiso

loop_
_geom_bond_atom_site_label_1
_geom_bond_atom_site_label_2
_geom_bond_distance
_geom_bond_site_symmetry_2
_geom_bond_publ_flag
Ag1 Ag1 3.100(2) 5666 yes
Ag1 N4A 2.220(9) 5666 yes
Ag2 Ag3 3.013(2) . yes
N1A C2A 1.31(2) . no
C2A H2A 0.96000 . no
Ag1 N3A 2.177(9) . yes
C2A N3A 1.36(1) . no
C3AA N3A 1.35(1) . no
C3AA N4A 1.33(2) . no
N4A C5A 1.34(1) . no
C5A C51A 1.50(2) . no
C51A H51A 0.96000 . no
C51A H52A 0.96000 . no
C51A H53A 0.96000 . no
C5A C6A 1.41(2) . no
C6A H6A 0.96000 . no
C6A C7A 1.35(2) . no
C7A C71A 1.48(2) . no
C71A H71A 0.96000 . no
C71A H72A 0.96000 . no
C71A H73A 0.96000 . no
N1A N8A 1.36(1) . no
C3AA N8A 1.36(1) . no
C7A N8A 1.38(1) . no
N1B C2B 1.32(2) . no
C2B H2B 0.96000 . no
Ag2 N3B 2.115(9) . yes
C2B N3B 1.37(2) . no
N3B C3AB 1.32(2) . no
Ag3 N4B 2.366(9) . yes
C3AB N4B 1.32(2) . no
N4B C5B 1.33(2) . no
C5B C51B 1.48(2) . no
C51B H51B 0.96000 . no
C51B H52B 0.96000 . no
C51B H53B 0.96000 . no
C5B C6B 1.41(2) . no
C6B H6B 0.96000 . no
C6B C7B 1.35(2) . no
C7B C71B 1.48(2) . no
C71B H71B 0.96000 . no
C71B H72B 0.96000 . no
C71B H73B 0.96000 . no
N1B N8B 1.40(2) . no
C3AB N8B 1.37(2) . no
C7B N8B 1.39(2) . no
Ag1 O1S 2.53(2) . yes
S1 O1S 1.41(2) . yes
S1 O2S 1.34(2) . yes
Ag3 O3S 2.452(9) . yes
S2 O3S 1.45(1) . yes
S2 O4S 1.42(1) . yes
S2 O5S 1.43(1) . yes
S2 O6S 1.54(1) . yes
O6S H6S 0.9(1) . no
O1W H1W 0.9(1) . no
